data_7016722
loop_
_publ_author_name
'Pattacini, Roberto'
'Teo, Peili'
'Zhang, Jun'
'Lan, Yanhua'
'Powell, Annie K.'
'Nehrkorn, Joscha'
'Waldmann, Oliver'
'Hor, T. S. Andy'
'Braunstein, Pierre'

_publ_section_title
;
 Synthesis, characterization, and single-molecule metamagnetism of new
 Co(ii) polynuclear complexes of pyridine-2-ylmethanol.
;
_journal_issue 40
_journal_name_full 'Dalton transactions (Cambridge, England : 2003)'
_journal_page_first 10526
_journal_page_last 10534
_journal_paper_doi 10.1039/c1dt10631g
_journal_volume 40
_journal_year 2011
_chemical_formula_moiety 'C36 H36 Cl2 Co4 N6 O6, C H2 Cl2'
_chemical_formula_sum 'C37 H38 Cl4 Co4 N6 O6'
_chemical_formula_weight 1040.25
_space_group_IT_number 2
_symmetry_cell_setting triclinic
_symmetry_Int_Tables_number 2
_symmetry_space_group_name_Hall '-P 1'
_symmetry_space_group_name_H-M 'P -1'
_atom_sites_solution_hydrogens geom
_atom_sites_solution_primary direct
_atom_sites_solution_secondary difmap
_audit_creation_method SHELXL-97
_cell_angle_alpha 89.128(4)
_cell_angle_beta 65.639(4)
_cell_angle_gamma 76.750(4)
_cell_formula_units_Z 1
_cell_length_a 9.5440(8)
_cell_length_b 10.7320(9)
_cell_length_c 11.2030(8)
_cell_measurement_reflns_used 13468
_cell_measurement_temperature 173(2)
_cell_measurement_theta_max 27.485
_cell_measurement_theta_min 0.998
_cell_volume 1013.41(15)
_computing_cell_refinement 'HKL Scalepack (Otwinowski & Minor 1997)'
_computing_data_collection 'Collect (Bruker AXS BV, 1997-2004)'
_computing_data_reduction 'HKL Denzo and Scalepack (Otwinowski & Minor 1997)'
_computing_molecular_graphics ORTEP-3
_computing_publication_material PLATON
_computing_structure_refinement 'SHELXL-97 (Sheldrick, 1997)'
_computing_structure_solution 'SHELXS-97 (Sheldrick, 1997)'
_diffrn_ambient_temperature 173(2)
_diffrn_detector_area_resol_mean 9
_diffrn_measured_fraction_theta_full 0.991
_diffrn_measured_fraction_theta_max 0.991
_diffrn_measurement_device_type KappaCCD
_diffrn_measurement_method CCD
_diffrn_radiation_monochromator graphite
_diffrn_radiation_probe x-ray
_diffrn_radiation_type MoK\a
_diffrn_radiation_wavelength 0.71073
_diffrn_reflns_av_R_equivalents 0.0286
_diffrn_reflns_av_sigmaI/netI 0.0601
_diffrn_reflns_limit_h_max 11
_diffrn_reflns_limit_h_min -12
_diffrn_reflns_limit_k_max 13
_diffrn_reflns_limit_k_min -13
_diffrn_reflns_limit_l_max 14
_diffrn_reflns_limit_l_min -14
_diffrn_reflns_number 6414
_diffrn_reflns_theta_full 26.99
_diffrn_reflns_theta_max 26.99
_diffrn_reflns_theta_min 1.96
_diffrn_source 'fine-focus sealed tube'
_exptl_absorpt_coefficient_mu 1.926
_exptl_absorpt_correction_type none
_exptl_crystal_colour red
_exptl_crystal_density_diffrn 1.705
_exptl_crystal_density_method 'not measured'
_exptl_crystal_description prism
_exptl_crystal_F_000 526
_exptl_crystal_size_max 0.1
_exptl_crystal_size_mid 0.1
_exptl_crystal_size_min 0.06
_refine_diff_density_max 0.680
_refine_diff_density_min -0.545
_refine_diff_density_rms 0.094
_refine_ls_extinction_method none
_refine_ls_goodness_of_fit_ref 1.061
_refine_ls_hydrogen_treatment constr
_refine_ls_matrix_type full
_refine_ls_number_parameters 273
_refine_ls_number_reflns 4390
_refine_ls_number_restraints 0
_refine_ls_restrained_S_all 1.061
_refine_ls_R_factor_all 0.0696
_refine_ls_R_factor_gt 0.0419
_refine_ls_shift/su_max 0.001
_refine_ls_shift/su_mean 0.000
_refine_ls_structure_factor_coef Fsqd
_refine_ls_weighting_details 'calc w=1/[\s^2^(Fo^2^)+(0.0455P)^2^+0.0000P] where P=(Fo^2^+2Fc^2^)/3'
_refine_ls_weighting_scheme calc
_refine_ls_wR_factor_gt 0.0895
_refine_ls_wR_factor_ref 0.0985
_reflns_number_gt 3234
_reflns_number_total 4390
_reflns_threshold_expression >2sigma(I)
_cod_data_source_file c1dt10631g.txt
_cod_data_source_block Compound3
_cod_original_cell_volume 1013.41(14)
_cod_database_code 7016722

loop_
_symmetry_equiv_pos_as_xyz
'x, y, z'
'-x, -y, -z'

loop_
_atom_site_label
_atom_site_type_symbol
_atom_site_fract_x
_atom_site_fract_y
_atom_site_fract_z
_atom_site_U_iso_or_equiv
_atom_site_adp_type
_atom_site_occupancy
_atom_site_symmetry_multiplicity
_atom_site_calc_flag
_atom_site_refinement_flags
_atom_site_disorder_assembly
_atom_site_disorder_group
Co1 Co 0.90629(5) 0.39168(4) 0.72952(4) 0.02064(12) Uani 1 1 d . . .
Co2 Co 0.88706(5) 0.63977(4) 0.57608(4) 0.02139(13) Uani 1 1 d . . .
O1 O 0.8735(2) 0.44964(19) 0.54673(18) 0.0208(4) Uani 1 1 d . . .
O2 O 0.8791(2) 0.57739(19) 0.75109(18) 0.0225(5) Uani 1 1 d . . .
O3 O 1.0945(2) 0.2782(2) 0.59224(19) 0.0253(5) Uani 1 1 d . . .
Cl1 Cl 0.93831(10) 0.32350(8) 0.91783(7) 0.0305(2) Uani 1 1 d . . .
Cl2 Cl 0.4990(5) 1.0440(3) 1.0670(4) 0.0602(8) Uani 0.50 1 d P A -1
Cl3 Cl 0.4393(4) 1.0575(2) 0.8333(3) 0.0789(8) Uani 0.50 1 d P A -1
N1 N 0.6798(3) 0.3729(2) 0.7724(2) 0.0220(5) Uani 1 1 d . . .
N2 N 0.9143(3) 0.8024(2) 0.6698(2) 0.0262(6) Uani 1 1 d . . .
N3 N 1.3564(3) 0.2762(2) 0.3818(2) 0.0264(6) Uani 1 1 d . . .
C1 C 0.7432(3) 0.4122(3) 0.5446(3) 0.0256(7) Uani 1 1 d . . .
H1A H 0.7806 0.3311 0.4912 0.031 Uiso 1 1 calc R . .
H1B H 0.6916 0.4759 0.5037 0.031 Uiso 1 1 calc R . .
C2 C 0.6235(3) 0.3975(3) 0.6798(3) 0.0229(7) Uani 1 1 d . . .
C3 C 0.4659(4) 0.4081(3) 0.7098(3) 0.0301(7) Uani 1 1 d . . .
H3 H 0.4298 0.4233 0.6442 0.036 Uiso 1 1 calc R . .
C4 C 0.3609(4) 0.3965(3) 0.8360(3) 0.0374(8) Uani 1 1 d . . .
H4 H 0.2539 0.4054 0.8573 0.045 Uiso 1 1 calc R . .
C5 C 0.4206(4) 0.3711(4) 0.9305(3) 0.0375(9) Uani 1 1 d . . .
H5 H 0.3538 0.3620 1.0166 0.045 Uiso 1 1 calc R . .
C6 C 0.5772(4) 0.3598(3) 0.8957(3) 0.0292(7) Uani 1 1 d . . .
H6 H 0.6159 0.3422 0.9595 0.035 Uiso 1 1 calc R . .
C7 C 0.9570(4) 0.6377(3) 0.8065(3) 0.0250(7) Uani 1 1 d . . .
H7A H 1.0694 0.5960 0.7684 0.030 Uiso 1 1 calc R . .
H7B H 0.9148 0.6304 0.9006 0.030 Uiso 1 1 calc R . .
C8 C 0.9335(3) 0.7773(3) 0.7805(3) 0.0240(7) Uani 1 1 d . . .
C9 C 0.9327(4) 0.8738(3) 0.8620(3) 0.0285(7) Uani 1 1 d . . .
H9 H 0.9440 0.8546 0.9393 0.034 Uiso 1 1 calc R . .
C10 C 0.9149(4) 0.9991(3) 0.8274(3) 0.0365(8) Uani 1 1 d . . .
H10 H 0.9156 1.0649 0.8801 0.044 Uiso 1 1 calc R . .
C11 C 0.8962(4) 1.0241(3) 0.7132(3) 0.0374(8) Uani 1 1 d . . .
H11 H 0.8847 1.1071 0.6872 0.045 Uiso 1 1 calc R . .
C12 C 0.8948(4) 0.9251(3) 0.6384(3) 0.0347(8) Uani 1 1 d . . .
H12 H 0.8796 0.9433 0.5625 0.042 Uiso 1 1 calc R . .
C13 C 1.2321(4) 0.2112(3) 0.6020(3) 0.0316(8) Uani 1 1 d . . .
H13A H 1.2280 0.1223 0.6153 0.038 Uiso 1 1 calc R . .
H13B H 1.2380 0.2480 0.6778 0.038 Uiso 1 1 calc R . .
C14 C 1.3796(4) 0.2157(3) 0.4795(3) 0.0259(7) Uani 1 1 d . . .
C15 C 1.5313(4) 0.1608(3) 0.4696(3) 0.0331(8) Uani 1 1 d . . .
H15 H 1.5454 0.1187 0.5384 0.040 Uiso 1 1 calc R . .
C16 C 1.6601(4) 0.1699(3) 0.3563(3) 0.0363(8) Uani 1 1 d . . .
H16 H 1.7624 0.1335 0.3480 0.044 Uiso 1 1 calc R . .
C17 C 1.6369(4) 0.2330(3) 0.2555(3) 0.0361(8) Uani 1 1 d . . .
H17 H 1.7224 0.2405 0.1783 0.043 Uiso 1 1 calc R . .
C18 C 1.4833(4) 0.2845(3) 0.2727(3) 0.0309(8) Uani 1 1 d . . .
H18 H 1.4667 0.3273 0.2051 0.037 Uiso 1 1 calc R . .
C19 C 0.478(3) 0.984(3) 0.939(2) 0.233(14) Uani 0.50 1 d P A -1
H19A H 0.5762 0.9198 0.8911 0.279 Uiso 0.50 1 calc PR A -1
H19B H 0.3967 0.9368 0.9776 0.279 Uiso 0.50 1 calc PR A -1

loop_
_atom_site_aniso_label
_atom_site_aniso_U_11
_atom_site_aniso_U_22
_atom_site_aniso_U_33
_atom_site_aniso_U_23
_atom_site_aniso_U_13
_atom_site_aniso_U_12
Co1 0.0189(2) 0.0222(2) 0.0198(2) 0.00300(17) -0.00617(18) -0.00700(18)
Co2 0.0206(2) 0.0221(2) 0.0186(2) 0.00255(17) -0.00549(18) -0.00506(18)
O1 0.0166(11) 0.0245(11) 0.0209(10) 0.0048(9) -0.0059(9) -0.0079(9)
O2 0.0281(12) 0.0214(11) 0.0200(10) 0.0040(9) -0.0103(10) -0.0099(10)
O3 0.0196(11) 0.0283(12) 0.0196(11) 0.0058(9) -0.0032(9) 0.0000(10)
Cl1 0.0356(5) 0.0337(5) 0.0256(4) 0.0070(3) -0.0156(4) -0.0097(4)
Cl2 0.0525(19) 0.0670(16) 0.0548(19) -0.0149(13) -0.0157(15) -0.0146(14)
Cl3 0.104(2) 0.0582(16) 0.0747(17) 0.0011(13) -0.0393(17) -0.0171(15)
N1 0.0203(13) 0.0205(14) 0.0241(13) 0.0011(11) -0.0075(11) -0.0067(11)
N2 0.0273(15) 0.0243(15) 0.0233(13) 0.0018(12) -0.0065(12) -0.0074(12)
N3 0.0231(14) 0.0262(15) 0.0262(14) 0.0036(12) -0.0063(12) -0.0068(12)
C1 0.0234(17) 0.0309(18) 0.0256(16) 0.0017(14) -0.0124(14) -0.0083(14)
C2 0.0218(16) 0.0199(16) 0.0255(16) -0.0005(13) -0.0080(14) -0.0060(13)
C3 0.0209(17) 0.041(2) 0.0282(17) -0.0002(15) -0.0095(15) -0.0076(15)
C4 0.0212(18) 0.054(2) 0.0337(19) 0.0017(18) -0.0061(16) -0.0132(17)
C5 0.030(2) 0.056(2) 0.0231(17) 0.0044(17) -0.0034(16) -0.0188(18)
C6 0.0282(18) 0.038(2) 0.0213(16) 0.0075(15) -0.0084(15) -0.0128(16)
C7 0.0248(17) 0.0281(18) 0.0255(16) 0.0007(14) -0.0122(15) -0.0096(15)
C8 0.0190(16) 0.0242(17) 0.0248(16) 0.0011(13) -0.0043(14) -0.0074(14)
C9 0.0253(17) 0.0333(19) 0.0261(16) 0.0005(15) -0.0094(15) -0.0084(15)
C10 0.033(2) 0.032(2) 0.042(2) -0.0042(17) -0.0106(17) -0.0105(17)
C11 0.042(2) 0.0195(18) 0.047(2) 0.0058(16) -0.0149(18) -0.0096(16)
C12 0.039(2) 0.030(2) 0.0332(18) 0.0066(16) -0.0115(17) -0.0122(17)
C13 0.0250(18) 0.037(2) 0.0284(17) 0.0077(15) -0.0102(15) -0.0022(16)
C14 0.0247(17) 0.0216(17) 0.0304(17) 0.0028(14) -0.0108(15) -0.0055(14)
C15 0.0268(18) 0.037(2) 0.0327(18) 0.0041(16) -0.0111(16) -0.0058(16)
C16 0.0234(18) 0.036(2) 0.047(2) 0.0008(17) -0.0132(17) -0.0046(16)
C17 0.0235(18) 0.041(2) 0.0321(19) 0.0021(17) -0.0006(16) -0.0082(16)
C18 0.0297(19) 0.0302(19) 0.0256(17) 0.0032(15) -0.0043(15) -0.0081(16)
C19 0.053(13) 0.43(4) 0.14(2) -0.12(2) -0.005(12) 0.025(18)

loop_
_atom_type_symbol
_atom_type_description
_atom_type_scat_dispersion_real
_atom_type_scat_dispersion_imag
_atom_type_scat_source
Co Co 0.3494 0.9721 'International Tables Vol C Tables 4.2.6.8 and 6.1.1.4'
O O 0.0106 0.0060 'International Tables Vol C Tables 4.2.6.8 and 6.1.1.4'
Cl Cl 0.1484 0.1585 'International Tables Vol C Tables 4.2.6.8 and 6.1.1.4'
N N 0.0061 0.0033 'International Tables Vol C Tables 4.2.6.8 and 6.1.1.4'
C C 0.0033 0.0016 'International Tables Vol C Tables 4.2.6.8 and 6.1.1.4'
H H 0.0000 0.0000 'International Tables Vol C Tables 4.2.6.8 and 6.1.1.4'

loop_
_geom_angle_atom_site_label_1
_geom_angle_atom_site_label_2
_geom_angle_atom_site_label_3
_geom_angle
_geom_angle_site_symmetry_1
_geom_angle_site_symmetry_3
O2 Co1 O3 122.82(8) . .
O2 Co1 N1 103.63(9) . .
O3 Co1 N1 121.66(9) . .
O2 Co1 O1 79.88(7) . .
O3 Co1 O1 78.55(7) . .
N1 Co1 O1 77.01(8) . .
O2 Co1 Cl1 102.37(6) . .
O3 Co1 Cl1 100.60(6) . .
N1 Co1 Cl1 101.74(7) . .
O1 Co1 Cl1 177.67(5) . .
O3 Co2 O2 172.20(8) 2_766 .
O3 Co2 O1 105.96(8) 2_766 .
O2 Co2 O1 81.53(7) . .
O3 Co2 O1 80.53(7) 2_766 2_766
O2 Co2 O1 99.15(7) . 2_766
O1 Co2 O1 78.58(8) . 2_766
O3 Co2 N3 78.23(8) 2_766 2_766
O2 Co2 N3 103.69(9) . 2_766
O1 Co2 N3 94.63(8) . 2_766
O1 Co2 N3 154.95(8) 2_766 2_766
O3 Co2 N2 95.70(9) 2_766 .
O2 Co2 N2 76.67(8) . .
O1 Co2 N2 157.87(8) . .
O1 Co2 N2 101.02(9) 2_766 .
N3 Co2 N2 94.18(10) 2_766 .
C1 O1 Co2 126.34(18) . .
C1 O1 Co2 124.28(18) . 2_766
Co2 O1 Co2 101.42(8) . 2_766
C1 O1 Co1 110.50(15) . .
Co2 O1 Co1 92.59(7) . .
Co2 O1 Co1 91.98(7) 2_766 .
C7 O2 Co1 125.08(17) . .
C7 O2 Co2 114.70(16) . .
Co1 O2 Co2 104.47(9) . .
C13 O3 Co1 127.62(18) . .
C13 O3 Co2 118.90(18) . 2_766
Co1 O3 Co2 104.00(9) . 2_766
C2 N1 C6 118.3(2) . .
C2 N1 Co1 118.41(19) . .
C6 N1 Co1 122.22(19) . .
C8 N2 C12 118.2(3) . .
C8 N2 Co2 113.87(19) . .
C12 N2 Co2 127.4(2) . .
C14 N3 C18 118.6(3) . .
C14 N3 Co2 114.57(19) . 2_766
C18 N3 Co2 126.8(2) . 2_766
O1 C1 C2 113.0(2) . .
N1 C2 C3 120.9(3) . .
N1 C2 C1 115.8(2) . .
C3 C2 C1 123.2(3) . .
C2 C3 C4 120.7(3) . .
C3 C4 C5 117.7(3) . .
C6 C5 C4 119.3(3) . .
N1 C6 C5 123.0(3) . .
O2 C7 C8 109.6(2) . .
N2 C8 C9 121.6(3) . .
N2 C8 C7 114.5(3) . .
C9 C8 C7 123.8(3) . .
C10 C9 C8 119.5(3) . .
C11 C10 C9 118.6(3) . .
C12 C11 C10 119.2(3) . .
N2 C12 C11 122.9(3) . .
O3 C13 C14 111.7(2) . .
N3 C14 C15 121.6(3) . .
N3 C14 C13 116.5(3) . .
C15 C14 C13 121.9(3) . .
C16 C15 C14 119.0(3) . .
C15 C16 C17 119.7(3) . .
C18 C17 C16 117.8(3) . .
N3 C18 C17 123.4(3) . .
Cl3 C19 Cl2 128(2) . .

loop_
_geom_bond_atom_site_label_1
_geom_bond_atom_site_label_2
_geom_bond_distance
_geom_bond_site_symmetry_2
Co1 O2 1.955(2) .
Co1 O3 1.962(2) .
Co1 N1 2.070(2) .
Co1 O1 2.2537(17) .
Co1 Cl1 2.3370(8) .
Co2 O3 2.0272(18) 2_766
Co2 O2 2.0392(18) .
Co2 O1 2.113(2) .
Co2 O1 2.116(2) 2_766
Co2 N3 2.140(2) 2_766
Co2 N2 2.170(3) .
O1 C1 1.401(3) .
O1 Co2 2.116(2) 2_766
O2 C7 1.404(3) .
O3 C13 1.392(3) .
O3 Co2 2.0272(18) 2_766
Cl2 C19 1.682(19) .
Cl3 C19 1.54(3) .
N1 C2 1.349(3) .
N1 C6 1.352(4) .
N2 C8 1.340(4) .
N2 C12 1.349(4) .
N3 C14 1.334(3) .
N3 C18 1.339(4) .
N3 Co2 2.140(2) 2_766
C1 C2 1.507(4) .
C2 C3 1.376(4) .
C3 C4 1.379(4) .
C4 C5 1.392(4) .
C5 C6 1.356(4) .
C7 C8 1.505(4) .
C8 C9 1.389(4) .
C9 C10 1.386(4) .
C10 C11 1.377(4) .
C11 C12 1.369(5) .
C13 C14 1.517(4) .
C14 C15 1.391(4) .
C15 C16 1.377(4) .
C16 C17 1.378(4) .
C17 C18 1.376(4) .
